data_4106611
loop_
_publ_author_name
'Adrian B. Chaplin'
'Jennifer C. Green'
'Andrew S. Weller'

_publ_section_title
;
 C-C Activation in the Solid State in an Organometallic \s-Complex
;
_journal_name_full 'Journal of the American Chemical Society'
_journal_page_first 13162
_journal_page_last 13168
_journal_paper_doi 10.1021/ja2047599
_journal_volume 133
_journal_year 2011
_chemical_formula_moiety 'C32 H12 B F24, C23 H37 P Rh'
_chemical_formula_sum 'C55 H49 B F24 P Rh'
_chemical_formula_weight 1310.63
_space_group_IT_number 14
_symmetry_cell_setting monoclinic
_symmetry_space_group_name_Hall '-P 2yn'
_symmetry_space_group_name_H-M 'P 1 21/n 1'
_atom_sites_solution_hydrogens geom
_atom_sites_solution_primary direct
_atom_sites_solution_secondary difmap
_audit_creation_method SHELXL-97
_cell_angle_alpha 90.00
_cell_angle_beta 99.6294(4)
_cell_angle_gamma 90.00
_cell_formula_units_Z 4
_cell_length_a 14.79700(10)
_cell_length_b 16.34210(10)
_cell_length_c 22.2778(2)
_cell_measurement_reflns_used 14859
_cell_measurement_temperature 100(2)
_cell_measurement_theta_max 29.575
_cell_measurement_theta_min 5.097
_cell_volume 5311.18(7)
_computing_cell_refinement 'Denzo/Scalepack (Otwinowski & Minor 1997)'
_computing_data_collection 'Collect (Nonius BV, 1997-2000)'
_computing_data_reduction 'Denzo/Scalepack (Otwinowski & Minor 1997)'
_computing_molecular_graphics 'ORTEP3 (Farrugia, 1997)'
_computing_publication_material 'Bruker SHELXTL'
_computing_structure_refinement 'SHELXL-97 (Sheldrick, 2008)'
_computing_structure_solution 'SIR2004 (Burla et al., 2005)'
_diffrn_ambient_temperature 100(2)
_diffrn_detector_area_resol_mean 9
_diffrn_measured_fraction_theta_full 0.993
_diffrn_measured_fraction_theta_max 0.993
_diffrn_measurement_details
;
Data collected over four omega scans (total 384.6\%) with an exposure time 
of 70 s/\%. 
;
_diffrn_measurement_device '95mm CCD camera on \k-goniostat'
_diffrn_measurement_device_type KappaCCD
_diffrn_measurement_method CCD
_diffrn_orient_matrix_type 'by Nonius Collect from scalepack cell'
_diffrn_orient_matrix_UB_11 -0.0169504
_diffrn_orient_matrix_UB_12 0.0046902
_diffrn_orient_matrix_UB_13 0.0414741
_diffrn_orient_matrix_UB_21 0.0614506
_diffrn_orient_matrix_UB_22 0.0242547
_diffrn_orient_matrix_UB_23 0.0157175
_diffrn_orient_matrix_UB_31 -0.0252033
_diffrn_orient_matrix_UB_32 0.0559833
_diffrn_orient_matrix_UB_33 -0.0102843
_diffrn_radiation_monochromator 'horizonally mounted graphite crystal'
_diffrn_radiation_source 'fine-focus sealed tube'
_diffrn_radiation_type MoK\a
_diffrn_radiation_wavelength 0.71073
_diffrn_reflns_av_R_equivalents 0.0259
_diffrn_reflns_av_sigmaI/netI 0.0413
_diffrn_reflns_limit_h_max 19
_diffrn_reflns_limit_h_min -19
_diffrn_reflns_limit_k_max 21
_diffrn_reflns_limit_k_min -21
_diffrn_reflns_limit_l_max 29
_diffrn_reflns_limit_l_min -29
_diffrn_reflns_number 24604
_diffrn_reflns_theta_full 27.88
_diffrn_reflns_theta_max 27.88
_diffrn_reflns_theta_min 5.15
_exptl_absorpt_coefficient_mu 0.475
_exptl_absorpt_correction_T_max 1.0
_exptl_absorpt_correction_T_min 0.961
_exptl_absorpt_correction_type multi-scan
_exptl_absorpt_process_details 'Denzo/Scalepack (Otwinowski & Minor 1997)'
_exptl_crystal_colour yellow
_exptl_crystal_density_diffrn 1.639
_exptl_crystal_description prismatic
_exptl_crystal_F_000 2640
_exptl_crystal_size_max 0.28
_exptl_crystal_size_mid 0.15
_exptl_crystal_size_min 0.10
_exptl_crystal_thermal_history
;
The sample was placed directly into the cool stream at 250 K.
Data was collected at 250 K (294.1\% @ 120 s/\%).
The sample was cooled at 50 K/h to 200 K.
Data was collected at 200 K (294.1\% @ 120 s/\%).
The sample was cooled at 50 K/h to 150 K.
Data was collected at 150 K (384.6\% @ 120 s/\%).
The sample was cooled at 50 K/h to 100 K.
;
_refine_diff_density_max 0.553
_refine_diff_density_min -0.816
_refine_diff_density_rms 0.067
_refine_ls_extinction_method none
_refine_ls_goodness_of_fit_ref 1.015
_refine_ls_hydrogen_treatment mixed
_refine_ls_matrix_type full
_refine_ls_number_parameters 813
_refine_ls_number_reflns 12593
_refine_ls_number_restraints 223
_refine_ls_restrained_S_all 1.067
_refine_ls_R_factor_all 0.0486
_refine_ls_R_factor_gt 0.0339
_refine_ls_shift/su_max 0.002
_refine_ls_shift/su_mean 0.000
_refine_ls_structure_factor_coef Fsqd
_refine_ls_weighting_details 'calc w=1/[\s^2^(Fo^2^)+(0.0342P)^2^+4.4437P] where P=(Fo^2^+2Fc^2^)/3'
_refine_ls_weighting_scheme calc
_refine_ls_wR_factor_gt 0.0779
_refine_ls_wR_factor_ref 0.0843
_reflns_number_gt 10156
_reflns_number_total 12593
_reflns_threshold_expression >2sigma(I)
_cod_data_source_file ja2047599_si_002_04.cif
_cod_data_source_block 1_100K
_cod_original_sg_symbol_H-M 'P 1 21/n 1 '
_cod_database_code 4106611

loop_
_symmetry_equiv_pos_as_xyz
'x, y, z'
'-x+1/2, y+1/2, -z+1/2'
'-x, -y, -z'
'x-1/2, -y-1/2, z-1/2'

loop_
_atom_site_label
_atom_site_type_symbol
_atom_site_fract_x
_atom_site_fract_y
_atom_site_fract_z
_atom_site_U_iso_or_equiv
_atom_site_adp_type
_atom_site_occupancy
_atom_site_symmetry_multiplicity
_atom_site_calc_flag
_atom_site_refinement_flags
_atom_site_disorder_assembly
_atom_site_disorder_group
Rh1 Rh 0.607382(10) 0.099709(10) 0.826650(7) 0.01599(5) Uani 1 1 d D . .
P1 P 0.75428(3) 0.14248(3) 0.83055(2) 0.01619(11) Uani 1 1 d . . .
C1 C 0.62533(15) 0.03089(13) 0.90429(10) 0.0209(4) Uani 1 1 d . . .
H1 H 0.6574 0.0590 0.9417 0.025 Uiso 1 1 calc R . .
C2 C 0.68080(15) -0.03613(13) 0.87860(11) 0.0241(5) Uani 1 1 d . . .
H2 H 0.7489 -0.0293 0.8855 0.029 Uiso 1 1 calc R . .
C3 C 0.63004(14) -0.02141(13) 0.81370(10) 0.0215(4) Uani 1 1 d . . .
H3 H 0.6662 -0.0339 0.7807 0.026 Uiso 1 1 calc R . .
C4 C 0.53922(15) -0.07081(13) 0.81058(11) 0.0232(5) Uani 1 1 d . . .
H4 H 0.5432 -0.1216 0.7861 0.028 Uiso 1 1 calc R . .
C5 C 0.54343(16) -0.09476(14) 0.87793(11) 0.0250(5) Uani 1 1 d . . .
H5 H 0.4987 -0.1380 0.8852 0.030 Uiso 1 1 calc R . .
C6 C 0.53332(15) -0.01254(14) 0.91088(10) 0.0225(5) Uani 1 1 d . . .
H6 H 0.5328 -0.0237 0.9550 0.027 Uiso 1 1 calc R . .
C7 C 0.64392(16) -0.11728(15) 0.89879(13) 0.0307(5) Uani 1 1 d . . .
H7A H 0.6634 -0.1650 0.8767 0.037 Uiso 1 1 calc R . .
H7B H 0.6592 -0.1261 0.9433 0.037 Uiso 1 1 calc R . .
C8 C 0.45359(14) 0.10485(13) 0.84342(10) 0.0216(4) Uani 1 1 d D . .
H8 H 0.4828(11) 0.1572(7) 0.8594(8) 0.026 Uiso 1 1 d D . .
C9 C 0.37233(15) 0.10633(14) 0.79225(11) 0.0262(5) Uani 1 1 d D . .
H9 H 0.3481 0.1588 0.7727 0.031 Uiso 1 1 calc R . .
C10 C 0.45828(14) 0.06677(13) 0.77737(10) 0.0212(4) Uani 1 1 d D . .
H10 H 0.4899(11) 0.0917(10) 0.7457(6) 0.025 Uiso 1 1 d D . .
C11 C 0.44897(15) -0.02578(13) 0.78547(10) 0.0220(5) Uani 1 1 d D . .
H11 H 0.4176 -0.0518 0.7469 0.026 Uiso 1 1 calc R . .
C12 C 0.38387(15) -0.02142(14) 0.83331(11) 0.0248(5) Uani 1 1 d . . .
H12 H 0.3621 -0.0752 0.8469 0.030 Uiso 1 1 calc R . .
C13 C 0.44256(15) 0.03091(13) 0.88332(10) 0.0230(5) Uani 1 1 d D . .
H13 H 0.4066 0.0457 0.9160 0.028 Uiso 1 1 calc R . .
C14 C 0.30897(15) 0.03764(15) 0.80403(12) 0.0289(5) Uani 1 1 d . . .
H14A H 0.2731 0.0155 0.7660 0.035 Uiso 1 1 calc R . .
H14B H 0.2673 0.0539 0.8324 0.035 Uiso 1 1 calc R . .
C15 C 0.73444(14) 0.25328(13) 0.81217(10) 0.0207(4) Uani 1 1 d . . .
H15 H 0.7514 0.2836 0.8514 0.025 Uiso 1 1 calc R . .
C16 C 0.63212(15) 0.26822(14) 0.79100(11) 0.0261(5) Uani 1 1 d . . .
H16A H 0.6215 0.3266 0.7826 0.039 Uiso 1 1 calc R . .
H16B H 0.5980 0.2509 0.8229 0.039 Uiso 1 1 calc R . .
H16C H 0.6112 0.2367 0.7538 0.039 Uiso 1 1 calc R . .
C17 C 0.79072(16) 0.29146(14) 0.76754(11) 0.0278(5) Uani 1 1 d . . .
H17A H 0.7766 0.2635 0.7282 0.042 Uiso 1 1 calc R . .
H17B H 0.8562 0.2857 0.7837 0.042 Uiso 1 1 calc R . .
H17C H 0.7753 0.3496 0.7622 0.042 Uiso 1 1 calc R . .
C18 C 0.81615(14) 0.10130(13) 0.77154(10) 0.0207(4) Uani 1 1 d . . .
H18 H 0.8652 0.1416 0.7664 0.025 Uiso 1 1 calc R . .
C19 C 0.75188(16) 0.09497(15) 0.71010(10) 0.0275(5) Uani 1 1 d . . .
H19A H 0.7879 0.0833 0.6780 0.041 Uiso 1 1 calc R . .
H19B H 0.7190 0.1468 0.7013 0.041 Uiso 1 1 calc R . .
H19C H 0.7076 0.0508 0.7118 0.041 Uiso 1 1 calc R . .
C20 C 0.86357(15) 0.01914(14) 0.78917(11) 0.0258(5) Uani 1 1 d . . .
H20A H 0.8173 -0.0222 0.7938 0.039 Uiso 1 1 calc R . .
H20B H 0.9060 0.0252 0.8277 0.039 Uiso 1 1 calc R . .
H20C H 0.8977 0.0020 0.7572 0.039 Uiso 1 1 calc R . .
C21 C 0.83962(14) 0.14403(13) 0.90151(10) 0.0202(4) Uani 1 1 d . . .
H21 H 0.8527 0.0859 0.9141 0.024 Uiso 1 1 calc R . .
C22 C 0.80310(16) 0.18685(14) 0.95364(10) 0.0251(5) Uani 1 1 d . . .
H22A H 0.8476 0.1811 0.9913 0.038 Uiso 1 1 calc R . .
H22B H 0.7448 0.1619 0.9591 0.038 Uiso 1 1 calc R . .
H22C H 0.7935 0.2450 0.9440 0.038 Uiso 1 1 calc R . .
C23 C 0.93086(15) 0.18324(15) 0.89253(11) 0.0283(5) Uani 1 1 d . . .
H23A H 0.9201 0.2401 0.8792 0.042 Uiso 1 1 calc R . .
H23B H 0.9567 0.1526 0.8616 0.042 Uiso 1 1 calc R . .
H23C H 0.9739 0.1820 0.9311 0.042 Uiso 1 1 calc R . .
B200 B 0.72244(16) 0.17484(14) 0.42833(11) 0.0162(4) Uani 1 1 d . . .
C201 C 0.82329(14) 0.15587(12) 0.46870(9) 0.0167(4) Uani 1 1 d . . .
C202 C 0.84167(14) 0.09135(12) 0.51044(9) 0.0177(4) Uani 1 1 d . . .
H202 H 0.7938 0.0544 0.5152 0.021 Uiso 1 1 calc R . .
C203 C 0.92826(15) 0.07978(13) 0.54522(9) 0.0191(4) Uani 1 1 d . . .
C204 C 0.99988(15) 0.13277(14) 0.54049(10) 0.0213(4) Uani 1 1 d . . .
H204 H 1.0591 0.1244 0.5638 0.026 Uiso 1 1 calc R . .
C205 C 0.98249(14) 0.19837(13) 0.50074(10) 0.0200(4) Uani 1 1 d . . .
C206 C 0.89617(14) 0.20923(13) 0.46559(9) 0.0188(4) Uani 1 1 d . . .
H206 H 0.8865 0.2545 0.4385 0.023 Uiso 1 1 calc R . .
C207 C 0.94459(16) 0.01086(15) 0.59032(10) 0.0260(5) Uani 1 1 d . . .
F1 F 0.93701(11) 0.03483(10) 0.64653(6) 0.0427(4) Uani 1 1 d . . .
F2 F 0.88723(13) -0.05118(10) 0.57608(9) 0.0595(5) Uani 1 1 d . . .
F3 F 1.02903(11) -0.02054(10) 0.59511(7) 0.0429(4) Uani 1 1 d . . .
C208 C 1.05684(15) 0.25710(15) 0.49325(10) 0.0261(5) Uani 1 1 d . . .
F4 F 1.12886(10) 0.25361(12) 0.53762(8) 0.0537(5) Uani 1 1 d . . .
F5 F 1.08767(10) 0.24554(10) 0.44024(7) 0.0397(4) Uani 1 1 d . . .
F6 F 1.02871(10) 0.33572(9) 0.49092(7) 0.0379(3) Uani 1 1 d . . .
C209 C 0.68238(13) 0.25299(12) 0.46194(9) 0.0154(4) Uani 1 1 d . . .
C210 C 0.64854(13) 0.24235(12) 0.51697(9) 0.0166(4) Uani 1 1 d . . .
H210 H 0.6488 0.1891 0.5341 0.020 Uiso 1 1 calc R . .
C211 C 0.61494(13) 0.30709(12) 0.54684(9) 0.0161(4) Uani 1 1 d D A .
C212 C 0.61333(14) 0.38626(12) 0.52374(9) 0.0170(4) Uani 1 1 d . . .
H212 H 0.5889 0.4303 0.5438 0.020 Uiso 1 1 calc R . .
C213 C 0.64838(14) 0.39871(12) 0.47071(9) 0.0169(4) Uani 1 1 d . . .
C214 C 0.68334(13) 0.33346(12) 0.44112(9) 0.0165(4) Uani 1 1 d . . .
H214 H 0.7087 0.3443 0.4055 0.020 Uiso 1 1 calc R . .
C215 C 0.57610(15) 0.29413(12) 0.60376(10) 0.0238(5) Uani 1 1 d D . .
F7 F 0.5936(4) 0.3519(3) 0.6450(2) 0.0434(14) Uani 0.50 1 d PDU A 1
F8 F 0.4824(2) 0.2915(3) 0.5898(2) 0.0395(13) Uani 0.50 1 d PDU A 1
F9 F 0.5992(5) 0.2224(3) 0.6307(3) 0.0255(15) Uani 0.50 1 d PDU A 1
F107 F 0.5813(5) 0.2172(3) 0.6238(3) 0.0245(15) Uani 0.50 1 d PDU A 2
F108 F 0.6287(3) 0.3376(3) 0.6502(2) 0.0444(14) Uani 0.50 1 d PDU A 2
F109 F 0.4924(3) 0.3198(3) 0.6016(3) 0.0544(17) Uani 0.50 1 d PDU A 2
C216 C 0.64613(15) 0.48185(13) 0.44236(10) 0.0226(5) Uani 1 1 d . . .
F10 F 0.59685(11) 0.53551(8) 0.46886(7) 0.0360(3) Uani 1 1 d . . .
F11 F 0.72983(10) 0.51422(8) 0.44518(7) 0.0377(4) Uani 1 1 d . . .
F12 F 0.60943(11) 0.48007(8) 0.38333(6) 0.0371(4) Uani 1 1 d . . .
C217 C 0.65403(14) 0.09556(12) 0.42321(9) 0.0156(4) Uani 1 1 d . . .
C218 C 0.68656(14) 0.01860(12) 0.40838(9) 0.0186(4) Uani 1 1 d . . .
H218 H 0.7495 0.0128 0.4054 0.022 Uiso 1 1 calc R . .
C219 C 0.62972(15) -0.04917(13) 0.39800(10) 0.0206(4) Uani 1 1 d . . .
C220 C 0.53670(15) -0.04331(13) 0.40135(10) 0.0215(4) Uani 1 1 d . . .
H220 H 0.4976 -0.0897 0.3943 0.026 Uiso 1 1 calc R . .
C221 C 0.50306(14) 0.03214(13) 0.41520(9) 0.0186(4) Uani 1 1 d . . .
C222 C 0.56048(14) 0.10009(13) 0.42603(9) 0.0171(4) Uani 1 1 d . . .
H222 H 0.5353 0.1510 0.4356 0.021 Uiso 1 1 calc R . .
C223 C 0.66870(17) -0.13084(14) 0.38618(11) 0.0282(5) Uani 1 1 d . . .
F13 F 0.68748(14) -0.17624(10) 0.43612(7) 0.0534(5) Uani 1 1 d . . .
F14 F 0.61166(10) -0.17565(8) 0.34588(7) 0.0370(3) Uani 1 1 d . . .
F15 F 0.74669(11) -0.12498(9) 0.36333(9) 0.0514(5) Uani 1 1 d . . .
C224 C 0.40273(15) 0.04255(13) 0.41596(10) 0.0221(4) Uani 1 1 d . . .
F16 F 0.36076(9) -0.02761(9) 0.42562(7) 0.0352(3) Uani 1 1 d . . .
F17 F 0.35800(9) 0.07191(9) 0.36267(7) 0.0342(3) Uani 1 1 d . . .
F18 F 0.38518(9) 0.09555(9) 0.45826(7) 0.0377(4) Uani 1 1 d . . .
C225 C 0.72844(14) 0.19410(12) 0.35688(9) 0.0162(4) Uani 1 1 d . . .
C226 C 0.79699(14) 0.16268(12) 0.32695(9) 0.0179(4) Uani 1 1 d . . .
H226 H 0.8471 0.1342 0.3499 0.021 Uiso 1 1 calc R . .
C227 C 0.79372(14) 0.17206(12) 0.26424(10) 0.0183(4) Uani 1 1 d . . .
C228 C 0.72333(14) 0.21511(13) 0.22902(9) 0.0194(4) Uani 1 1 d . . .
H228 H 0.7220 0.2225 0.1866 0.023 Uiso 1 1 calc R . .
C229 C 0.65498(14) 0.24703(12) 0.25766(9) 0.0186(4) Uani 1 1 d D B .
C230 C 0.65664(14) 0.23544(12) 0.31966(9) 0.0180(4) Uani 1 1 d . . .
H230 H 0.6074 0.2562 0.3376 0.022 Uiso 1 1 calc R . .
C231 C 0.86996(15) 0.13890(14) 0.23485(10) 0.0235(5) Uani 1 1 d . . .
F19 F 0.84565(10) 0.12829(10) 0.17501(6) 0.0393(4) Uani 1 1 d . . .
F20 F 0.90114(12) 0.06694(10) 0.25776(8) 0.0460(4) Uani 1 1 d . . .
F21 F 0.94160(9) 0.19041(10) 0.24155(7) 0.0383(4) Uani 1 1 d . . .
C232 C 0.58002(15) 0.29752(14) 0.22229(10) 0.0244(5) Uani 1 1 d D . .
F22 F 0.59579(15) 0.37588(10) 0.22896(12) 0.0679(8) Uani 0.927(3) 1 d PDU B 1
F23 F 0.49856(10) 0.28201(12) 0.23753(8) 0.0435(5) Uani 0.927(3) 1 d PDU B 1
F24 F 0.56859(12) 0.28220(13) 0.16269(7) 0.0485(5) Uani 0.927(3) 1 d PDU B 1
F122 F 0.5085(8) 0.2552(8) 0.1957(8) 0.064(5) Uani 0.073(3) 1 d PDU B 2
F123 F 0.6050(9) 0.3435(10) 0.1792(6) 0.044(5) Uani 0.073(3) 1 d PDU B 2
F124 F 0.5444(11) 0.3513(9) 0.2581(5) 0.042(4) Uani 0.073(3) 1 d PDU B 2

loop_
_atom_site_aniso_label
_atom_site_aniso_U_11
_atom_site_aniso_U_22
_atom_site_aniso_U_33
_atom_site_aniso_U_23
_atom_site_aniso_U_13
_atom_site_aniso_U_12
Rh1 0.01382(8) 0.01551(8) 0.01854(9) 0.00001(6) 0.00244(6) 0.00002(6)
P1 0.0135(2) 0.0165(2) 0.0182(3) 0.0009(2) 0.0018(2) -0.0002(2)
C1 0.0219(10) 0.0224(11) 0.0176(10) 0.0033(8) 0.0008(8) -0.0026(9)
C2 0.0210(10) 0.0202(11) 0.0298(12) 0.0055(9) 0.0007(9) 0.0028(9)
C3 0.0202(10) 0.0168(10) 0.0287(12) -0.0026(9) 0.0073(9) 0.0022(8)
C4 0.0243(11) 0.0149(10) 0.0308(12) -0.0047(9) 0.0057(9) -0.0015(9)
C5 0.0242(11) 0.0199(11) 0.0310(12) 0.0042(9) 0.0049(9) -0.0034(9)
C6 0.0230(11) 0.0237(11) 0.0211(11) 0.0023(9) 0.0040(9) -0.0033(9)
C7 0.0270(12) 0.0219(11) 0.0421(15) 0.0068(10) 0.0026(11) 0.0013(10)
C8 0.0181(10) 0.0202(10) 0.0274(12) -0.0051(9) 0.0059(9) -0.0013(9)
C9 0.0175(10) 0.0243(11) 0.0362(13) 0.0013(10) 0.0029(9) 0.0013(9)
C10 0.0160(10) 0.0237(11) 0.0228(11) -0.0011(9) -0.0005(8) -0.0013(9)
C11 0.0199(10) 0.0203(11) 0.0252(12) -0.0046(9) 0.0023(9) -0.0027(9)
C12 0.0214(11) 0.0226(11) 0.0313(13) -0.0029(9) 0.0068(9) -0.0049(9)
C13 0.0217(10) 0.0228(11) 0.0264(12) -0.0033(9) 0.0098(9) -0.0038(9)
C14 0.0164(10) 0.0308(13) 0.0395(14) -0.0028(11) 0.0046(10) -0.0034(9)
C15 0.0197(10) 0.0178(10) 0.0243(11) 0.0036(8) 0.0031(9) 0.0006(8)
C16 0.0226(11) 0.0244(11) 0.0323(13) 0.0086(9) 0.0072(10) 0.0030(9)
C17 0.0248(11) 0.0244(12) 0.0353(13) 0.0088(10) 0.0084(10) -0.0023(10)
C18 0.0174(10) 0.0245(11) 0.0211(11) 0.0026(9) 0.0057(8) 0.0012(9)
C19 0.0264(11) 0.0339(13) 0.0229(12) -0.0010(10) 0.0058(9) 0.0021(10)
C20 0.0227(11) 0.0267(12) 0.0290(12) -0.0013(9) 0.0071(9) 0.0043(9)
C21 0.0172(10) 0.0202(10) 0.0217(11) 0.0005(8) -0.0010(8) 0.0012(8)
C22 0.0255(11) 0.0255(12) 0.0231(12) -0.0033(9) 0.0007(9) -0.0002(9)
C23 0.0166(10) 0.0332(13) 0.0328(13) -0.0013(10) -0.0019(9) -0.0037(10)
B200 0.0169(11) 0.0145(10) 0.0175(11) 0.0012(9) 0.0043(9) 0.0013(9)
C201 0.0171(9) 0.0176(10) 0.0158(10) -0.0020(8) 0.0043(8) 0.0022(8)
C202 0.0197(10) 0.0175(10) 0.0167(10) 0.0014(8) 0.0051(8) 0.0020(8)
C203 0.0248(11) 0.0191(10) 0.0134(10) 0.0011(8) 0.0032(8) 0.0030(8)
C204 0.0187(10) 0.0272(11) 0.0173(10) -0.0011(9) 0.0005(8) 0.0053(9)
C205 0.0191(10) 0.0223(11) 0.0192(10) -0.0016(8) 0.0045(8) -0.0017(9)
C206 0.0206(10) 0.0181(10) 0.0176(10) 0.0029(8) 0.0031(8) 0.0024(8)
C207 0.0261(11) 0.0278(12) 0.0235(12) 0.0042(9) 0.0020(9) 0.0039(10)
F1 0.0590(10) 0.0516(10) 0.0209(7) 0.0122(7) 0.0172(7) 0.0210(8)
F2 0.0647(12) 0.0357(9) 0.0651(12) 0.0296(8) -0.0270(9) -0.0175(8)
F3 0.0438(9) 0.0477(9) 0.0396(9) 0.0201(7) 0.0140(7) 0.0274(8)
C208 0.0204(11) 0.0335(13) 0.0239(12) 0.0029(10) 0.0017(9) -0.0019(10)
F4 0.0276(8) 0.0751(12) 0.0505(10) 0.0282(9) -0.0161(7) -0.0230(8)
F5 0.0380(8) 0.0445(9) 0.0424(9) -0.0020(7) 0.0230(7) -0.0092(7)
F6 0.0358(8) 0.0268(7) 0.0524(10) -0.0040(7) 0.0112(7) -0.0091(6)
C209 0.0127(9) 0.0169(9) 0.0160(10) -0.0008(8) 0.0005(8) 0.0006(8)
C210 0.0158(9) 0.0165(9) 0.0165(10) 0.0007(8) -0.0001(8) -0.0007(8)
C211 0.0147(9) 0.0186(10) 0.0143(10) -0.0009(8) 0.0001(8) -0.0014(8)
C212 0.0155(9) 0.0155(10) 0.0195(10) -0.0032(8) 0.0015(8) -0.0002(8)
C213 0.0159(9) 0.0137(9) 0.0201(10) 0.0012(8) 0.0001(8) -0.0010(8)
C214 0.0156(9) 0.0170(10) 0.0168(10) 0.0001(8) 0.0028(8) -0.0006(8)
C215 0.0327(12) 0.0196(10) 0.0203(11) -0.0006(9) 0.0081(9) 0.0008(9)
F7 0.080(3) 0.025(2) 0.033(2) -0.0122(16) 0.031(2) -0.009(2)
F8 0.0247(17) 0.061(3) 0.036(2) 0.015(2) 0.0156(14) 0.0051(17)
F9 0.033(3) 0.024(2) 0.020(2) 0.0057(17) 0.0033(19) 0.0005(18)
F107 0.032(3) 0.021(2) 0.022(2) -0.0014(15) 0.009(2) -0.0080(16)
F108 0.080(3) 0.035(2) 0.0189(17) -0.0080(16) 0.011(2) -0.024(2)
F109 0.059(3) 0.064(3) 0.050(3) 0.024(2) 0.037(2) 0.037(2)
C216 0.0269(11) 0.0167(10) 0.0250(12) 0.0003(8) 0.0066(9) -0.0001(9)
F10 0.0516(9) 0.0174(7) 0.0442(9) 0.0039(6) 0.0225(7) 0.0103(6)
F11 0.0331(8) 0.0231(7) 0.0590(10) 0.0073(7) 0.0133(7) -0.0085(6)
F12 0.0592(10) 0.0229(7) 0.0263(7) 0.0075(6) -0.0014(7) 0.0009(7)
C217 0.0181(9) 0.0158(9) 0.0127(9) 0.0005(7) 0.0019(8) 0.0005(8)
C218 0.0204(10) 0.0177(10) 0.0183(10) 0.0004(8) 0.0051(8) 0.0016(8)
C219 0.0283(11) 0.0156(10) 0.0177(10) -0.0006(8) 0.0031(9) 0.0016(9)
C220 0.0253(11) 0.0172(10) 0.0216(11) -0.0003(8) 0.0026(9) -0.0027(9)
C221 0.0195(10) 0.0201(10) 0.0158(10) 0.0007(8) 0.0014(8) -0.0018(8)
C222 0.0194(10) 0.0166(9) 0.0153(10) 0.0009(8) 0.0026(8) 0.0013(8)
C223 0.0349(13) 0.0195(11) 0.0309(13) -0.0034(9) 0.0079(11) 0.0000(10)
F13 0.0902(14) 0.0297(8) 0.0375(9) 0.0044(7) 0.0025(9) 0.0292(9)
F14 0.0478(9) 0.0212(7) 0.0419(9) -0.0122(6) 0.0069(7) -0.0020(6)
F15 0.0435(9) 0.0267(8) 0.0923(14) -0.0210(8) 0.0359(9) -0.0009(7)
C224 0.0209(10) 0.0210(10) 0.0233(11) 0.0007(9) 0.0008(9) -0.0033(9)
F16 0.0225(7) 0.0292(7) 0.0543(10) 0.0108(7) 0.0078(6) -0.0063(6)
F17 0.0240(7) 0.0396(8) 0.0354(8) 0.0098(6) -0.0054(6) 0.0010(6)
F18 0.0216(7) 0.0483(9) 0.0445(9) -0.0182(7) 0.0097(6) -0.0007(6)
C225 0.0172(9) 0.0132(9) 0.0182(10) -0.0001(8) 0.0033(8) -0.0029(8)
C226 0.0179(10) 0.0156(10) 0.0200(10) -0.0003(8) 0.0026(8) -0.0004(8)
C227 0.0206(10) 0.0150(9) 0.0209(11) -0.0039(8) 0.0079(8) -0.0036(8)
C228 0.0245(11) 0.0183(10) 0.0158(10) -0.0007(8) 0.0045(8) -0.0062(9)
C229 0.0183(10) 0.0170(10) 0.0194(10) 0.0009(8) 0.0005(8) -0.0031(8)
C230 0.0186(10) 0.0166(10) 0.0194(10) -0.0012(8) 0.0048(8) -0.0004(8)
C231 0.0255(11) 0.0218(11) 0.0250(12) -0.0026(9) 0.0093(9) -0.0025(9)
F19 0.0386(8) 0.0548(10) 0.0270(8) -0.0149(7) 0.0126(6) 0.0032(7)
F20 0.0572(10) 0.0361(8) 0.0532(10) 0.0134(7) 0.0338(8) 0.0240(8)
F21 0.0223(7) 0.0454(9) 0.0502(9) -0.0119(7) 0.0146(6) -0.0082(6)
C232 0.0246(11) 0.0279(12) 0.0198(11) 0.0028(9) 0.0011(9) -0.0016(10)
F22 0.0605(13) 0.0189(8) 0.1049(18) 0.0093(10) -0.0425(12) 0.0003(8)
F23 0.0210(8) 0.0661(12) 0.0454(11) 0.0236(9) 0.0111(7) 0.0144(8)
F24 0.0467(10) 0.0760(14) 0.0204(8) 0.0072(8) -0.0019(7) 0.0226(10)
F122 0.060(7) 0.066(7) 0.064(7) 0.002(5) 0.002(5) 0.003(5)
F123 0.042(6) 0.046(6) 0.043(6) 0.011(5) 0.006(4) 0.010(5)
F124 0.043(6) 0.043(6) 0.038(6) 0.008(4) 0.005(4) 0.018(5)

loop_
_atom_type_symbol
_atom_type_description
_atom_type_scat_dispersion_real
_atom_type_scat_dispersion_imag
_atom_type_scat_source
C C 0.0033 0.0016 'International Tables Vol C Tables 4.2.6.8 and 6.1.1.4'
H H 0.0000 0.0000 'International Tables Vol C Tables 4.2.6.8 and 6.1.1.4'
B B 0.0013 0.0007 'International Tables Vol C Tables 4.2.6.8 and 6.1.1.4'
F F 0.0171 0.0103 'International Tables Vol C Tables 4.2.6.8 and 6.1.1.4'
P P 0.1023 0.0942 'International Tables Vol C Tables 4.2.6.8 and 6.1.1.4'
Rh Rh -1.1178 0.9187 'International Tables Vol C Tables 4.2.6.8 and 6.1.1.4'

loop_
_geom_angle_atom_site_label_1
_geom_angle_atom_site_label_2
_geom_angle_atom_site_label_3
_geom_angle
C3 Rh1 C1 65.40(9)
C3 Rh1 P1 97.20(6)
C1 Rh1 P1 98.57(6)
C3 Rh1 C10 82.84(8)
C1 Rh1 C10 104.34(8)
P1 Rh1 C10 154.65(6)
C3 Rh1 C8 104.01(8)
C1 Rh1 C8 83.01(8)
P1 Rh1 C8 157.19(5)
C10 Rh1 C8 39.84(8)
C18 P1 C21 105.31(10)
C18 P1 C15 105.97(10)
C21 P1 C15 103.51(10)
C18 P1 Rh1 116.43(7)
C21 P1 Rh1 123.27(7)
C15 P1 Rh1 100.11(7)
C2 C1 C6 103.84(17)
C2 C1 Rh1 94.53(13)
C6 C1 Rh1 109.72(14)
C7 C2 C3 105.71(19)
C7 C2 C1 105.64(19)
C3 C2 C1 91.80(16)
C2 C3 C4 104.10(18)
C2 C3 Rh1 94.89(13)
C4 C3 Rh1 110.40(14)
C5 C4 C11 111.40(18)
C5 C4 C3 101.17(18)
C11 C4 C3 117.12(18)
C7 C5 C4 103.66(19)
C7 C5 C6 103.36(19)
C4 C5 C6 104.44(17)
C5 C6 C13 110.79(18)
C5 C6 C1 101.21(17)
C13 C6 C1 117.67(18)
C5 C7 C2 94.51(18)
C9 C8 C13 107.64(18)
C9 C8 C10 57.83(14)
C13 C8 C10 104.58(16)
C9 C8 Rh1 123.06(15)
C13 C8 Rh1 105.26(14)
C10 C8 Rh1 69.68(10)
C10 C9 C8 64.32(15)
C10 C9 C14 106.80(19)
C8 C9 C14 107.15(19)
C9 C10 C11 107.50(18)
C9 C10 C8 57.85(14)
C11 C10 C8 104.80(17)
C9 C10 Rh1 123.81(15)
C11 C10 Rh1 105.44(13)
C8 C10 Rh1 70.49(11)
C10 C11 C4 115.05(17)
C10 C11 C12 96.54(17)
C4 C11 C12 111.79(18)
C14 C12 C13 103.71(18)
C14 C12 C11 102.98(19)
C13 C12 C11 100.45(17)
C8 C13 C12 96.88(18)
C8 C13 C6 115.04(18)
C12 C13 C6 112.05(18)
C9 C14 C12 96.67(17)
C16 C15 C17 110.65(18)
C16 C15 P1 109.49(15)
C17 C15 P1 117.01(16)
C19 C18 C20 110.98(19)
C19 C18 P1 110.61(15)
C20 C18 P1 113.31(15)
C22 C21 C23 109.72(18)
C22 C21 P1 112.18(15)
C23 C21 P1 112.52(15)
C217 B200 C201 112.62(17)
C217 B200 C225 102.58(16)
C201 B200 C225 112.16(16)
C217 B200 C209 112.43(16)
C201 B200 C209 105.20(16)
C225 B200 C209 112.09(16)
C206 C201 C202 115.87(19)
C206 C201 B200 119.63(18)
C202 C201 B200 124.36(18)
C203 C202 C201 121.91(19)
C204 C203 C202 121.07(19)
C204 C203 C207 118.68(19)
C202 C203 C207 120.22(19)
C203 C204 C205 118.0(2)
C204 C205 C206 120.80(19)
C204 C205 C208 120.5(2)
C206 C205 C208 118.66(19)
C205 C206 C201 122.36(19)
F2 C207 F1 107.3(2)
F2 C207 F3 106.1(2)
F1 C207 F3 105.17(18)
F2 C207 C203 112.84(19)
F1 C207 C203 112.22(19)
F3 C207 C203 112.61(19)
F4 C208 F5 107.39(19)
F4 C208 F6 105.9(2)
F5 C208 F6 104.32(18)
F4 C208 C205 113.85(19)
F5 C208 C205 111.84(19)
F6 C208 C205 112.88(19)
C214 C209 C210 115.46(18)
C214 C209 B200 123.88(18)
C210 C209 B200 120.58(18)
C211 C210 C209 122.10(19)
C210 C211 C212 121.19(18)
C210 C211 C215 121.32(18)
C212 C211 C215 117.46(18)
C213 C212 C211 117.86(18)
C212 C213 C214 120.80(18)
C212 C213 C216 120.62(18)
C214 C213 C216 118.53(18)
C209 C214 C213 122.50(19)
F109 C215 F7 82.4(4)
F109 C215 F107 108.6(4)
F7 C215 F107 116.8(5)
F109 C215 F9 118.1(5)
F7 C215 F9 108.1(4)
F107 C215 F9 12.7(7)
F109 C215 F8 23.2(3)
F7 C215 F8 104.8(3)
F107 C215 F8 92.7(5)
F9 C215 F8 104.4(4)
F109 C215 F108 105.9(3)
F7 C215 F108 24.0(3)
F107 C215 F108 103.9(4)
F9 C215 F108 92.6(5)
F8 C215 F108 127.4(3)
F109 C215 C211 115.0(3)
F7 C215 C211 115.7(3)
F107 C215 C211 114.2(4)
F9 C215 C211 113.6(4)
F8 C215 C211 109.3(3)
F108 C215 C211 108.3(3)
F12 C216 F11 105.98(18)
F12 C216 F10 106.65(18)
F11 C216 F10 106.76(18)
F12 C216 C213 111.85(18)
F11 C216 C213 112.58(18)
F10 C216 C213 112.57(18)
C222 C217 C218 116.01(18)
C222 C217 B200 124.10(17)
C218 C217 B200 119.51(18)
C219 C218 C217 122.13(19)
C218 C219 C220 120.87(19)
C218 C219 C223 120.1(2)
C220 C219 C223 119.0(2)
C221 C220 C219 117.9(2)
C220 C221 C222 121.11(19)
C220 C221 C224 119.87(19)
C222 C221 C224 118.96(19)
C221 C222 C217 121.96(19)
F13 C223 F15 106.6(2)
F13 C223 F14 106.01(19)
F15 C223 F14 105.66(19)
F13 C223 C219 112.60(19)
F15 C223 C219 112.66(19)
F14 C223 C219 112.8(2)
F18 C224 F16 106.95(18)
F18 C224 F17 105.41(18)
F16 C224 F17 105.90(17)
F18 C224 C221 113.05(17)
F16 C224 C221 113.09(18)
F17 C224 C221 111.86(18)
C226 C225 C230 115.53(18)
C226 C225 B200 123.55(18)
C230 C225 B200 120.43(18)
C227 C226 C225 121.90(19)
C228 C227 C226 121.21(19)
C228 C227 C231 119.07(19)
C226 C227 C231 119.64(19)
C229 C228 C227 117.90(19)
C228 C229 C230 120.89(19)
C228 C229 C232 119.95(19)
C230 C229 C232 119.12(18)
C229 C230 C225 122.50(19)
F19 C231 F20 106.64(18)
F19 C231 F21 105.60(18)
F20 C231 F21 107.11(19)
F19 C231 C227 112.80(19)
F20 C231 C227 112.93(18)
F21 C231 C227 111.29(18)
F22 C232 F123 57.1(8)
F22 C232 F122 132.8(6)
F123 C232 F122 105.9(6)
F22 C232 F23 108.1(2)
F123 C232 F23 132.1(6)
F122 C232 F23 47.3(9)
F22 C232 F24 106.7(2)
F123 C232 F24 52.2(9)
F122 C232 F24 59.7(9)
F23 C232 F24 104.42(18)
F22 C232 F124 51.3(8)
F123 C232 F124 104.0(6)
F122 C232 F124 104.1(6)
F23 C232 F124 60.9(8)
F24 C232 F124 135.4(6)
F22 C232 C229 112.22(18)
F123 C232 C229 115.1(5)
F122 C232 C229 114.6(6)
F23 C232 C229 112.57(18)
F24 C232 C229 112.34(18)
F124 C232 C229 112.1(5)

loop_
_geom_bond_atom_site_label_1
_geom_bond_atom_site_label_2
_geom_bond_distance
Rh1 C3 2.036(2)
Rh1 C1 2.043(2)
Rh1 P1 2.2711(5)
Rh1 C10 2.356(2)
Rh1 C8 2.368(2)
P1 C18 1.850(2)
P1 C21 1.851(2)
P1 C15 1.869(2)
C1 C2 1.536(3)
C1 C6 1.564(3)
C2 C7 1.530(3)
C2 C3 1.533(3)
C3 C4 1.559(3)
C4 C5 1.542(3)
C4 C11 1.545(3)
C5 C7 1.527(3)
C5 C6 1.550(3)
C6 C13 1.552(3)
C8 C9 1.512(3)
C8 C13 1.525(3)
C8 C10 1.610(3)
C9 C10 1.512(3)
C9 C14 1.513(3)
C10 C11 1.532(3)
C11 C12 1.553(3)
C12 C14 1.531(3)
C12 C13 1.550(3)
C15 C16 1.528(3)
C15 C17 1.532(3)
C18 C19 1.534(3)
C18 C20 1.535(3)
C21 C22 1.530(3)
C21 C23 1.537(3)
B200 C217 1.636(3)
B200 C201 1.638(3)
B200 C225 1.639(3)
B200 C209 1.641(3)
C201 C206 1.398(3)
C201 C202 1.402(3)
C202 C203 1.395(3)
C203 C204 1.386(3)
C203 C207 1.502(3)
C204 C205 1.387(3)
C205 C206 1.393(3)
C205 C208 1.490(3)
C207 F2 1.326(3)
C207 F1 1.335(3)
C207 F3 1.338(3)
C208 F4 1.328(3)
C208 F5 1.348(3)
C208 F6 1.349(3)
C209 C214 1.395(3)
C209 C210 1.410(3)
C210 C211 1.386(3)
C211 C212 1.391(3)
C211 C215 1.492(3)
C212 C213 1.383(3)
C213 C214 1.398(3)
C213 C216 1.496(3)
C215 F109 1.301(4)
C215 F7 1.312(4)
C215 F107 1.332(4)
C215 F9 1.336(4)
C215 F8 1.370(4)
C215 F108 1.382(4)
C216 F12 1.337(3)
C216 F11 1.338(3)
C216 F10 1.339(3)
C217 C222 1.398(3)
C217 C218 1.406(3)
C218 C219 1.386(3)
C219 C220 1.394(3)
C219 C223 1.495(3)
C220 C221 1.384(3)
C221 C222 1.394(3)
C221 C224 1.497(3)
C223 F13 1.327(3)
C223 F15 1.340(3)
C223 F14 1.342(3)
C224 F18 1.337(3)
C224 F16 1.338(2)
C224 F17 1.347(3)
C225 C226 1.401(3)
C225 C230 1.406(3)
C226 C227 1.398(3)
C227 C228 1.386(3)
C227 C231 1.497(3)
C228 C229 1.385(3)
C229 C230 1.390(3)
C229 C232 1.497(3)
C231 F19 1.333(3)
C231 F20 1.333(3)
C231 F21 1.342(3)
C232 F22 1.306(3)
C232 F123 1.319(6)
C232 F122 1.319(6)
C232 F23 1.330(3)
C232 F24 1.334(3)
C232 F124 1.352(6)
